data_4029023
loop_
_publ_author_name
'Su, Chicheung'
'Guang, Jie'
'Williard, Paul G.'

_publ_section_title
;
 Structures of Lithium N-Monosubstituted Anilides: Trisolvated Monomer to
 Tetrasolvated Dimer.
;
_journal_issue 3
_journal_name_full 'The Journal of organic chemistry'
_journal_page_first 1032
_journal_paper_doi 10.1021/jo402498z
_journal_volume 79
_journal_year 2014
_chemical_formula_sum 'C21 H38 Li N3 O2'
_chemical_formula_weight 371.48
_chemical_name_common ccs06sept12
_space_group_crystal_system monoclinic
_space_group_IT_number 14
_space_group_name_Hall '-P 2ybc'
_space_group_name_H-M_alt 'P 1 21/c 1'
_symmetry_space_group_name_Hall '-P 2ybc'
_symmetry_space_group_name_H-M 'P 1 21/c 1'
_atom_sites_solution_hydrogens geom
_cell_angle_alpha 90
_cell_angle_beta 108.446(3)
_cell_angle_gamma 90
_cell_formula_units_Z 4
_cell_length_a 10.9483(11)
_cell_length_b 16.0700(14)
_cell_length_c 13.5591(12)
_cell_measurement_reflns_used 9887
_cell_measurement_temperature 296.(2)
_cell_measurement_theta_max 21.9812
_cell_measurement_theta_min 2.3350
_cell_volume 2263.0(4)
_computing_cell_refinement 'SAINT V8.32B (Bruker AXS Inc., 2013)'
_computing_data_reduction 'SAINT V8.32B (Bruker AXS Inc., 2013)'
_computing_structure_refinement 'SHELXL-2013 (Sheldrick, 2013)'
_diffrn_ambient_temperature 296.(2)
_diffrn_detector_area_resol_mean 10.4167
_diffrn_measured_fraction_theta_full 0.994
_diffrn_measured_fraction_theta_max 0.994
_diffrn_radiation_wavelength 0.71073
_diffrn_reflns_av_R_equivalents 0.0432
_diffrn_reflns_limit_h_max 11
_diffrn_reflns_limit_h_min -11
_diffrn_reflns_limit_k_max 16
_diffrn_reflns_limit_k_min -16
_diffrn_reflns_limit_l_max 14
_diffrn_reflns_limit_l_min -14
_diffrn_reflns_number 21513
_diffrn_reflns_theta_full 21.99
_diffrn_reflns_theta_max 21.99
_diffrn_reflns_theta_min 2.33
_exptl_absorpt_coefficient_mu 0.069
_exptl_absorpt_correction_T_max 0.99
_exptl_absorpt_correction_T_min 0.85
_exptl_absorpt_correction_type multi-scan
_exptl_absorpt_process_details 'SADABS V2012/1 (Bruker AXS Inc.)'
_exptl_crystal_density_diffrn 1.090
_exptl_crystal_density_method 'not measured'
_exptl_crystal_description chunk
_exptl_crystal_F_000 816
_exptl_crystal_size_max 0.400
_exptl_crystal_size_mid 0.350
_exptl_crystal_size_min 0.200
_refine_diff_density_max 0.982
_refine_diff_density_min -0.219
_refine_ls_extinction_method none
_refine_ls_goodness_of_fit_ref 1.077
_refine_ls_hydrogen_treatment constr
_refine_ls_matrix_type full
_refine_ls_number_parameters 251
_refine_ls_number_reflns 2754
_refine_ls_number_restraints 0
_refine_ls_restrained_S_all 1.077
_refine_ls_R_factor_all 0.1015
_refine_ls_R_factor_gt 0.0927
_refine_ls_shift/su_max 0.000
_refine_ls_shift/su_mean 0.000
_refine_ls_structure_factor_coef Fsqd
_refine_ls_weighting_details 'w=1/[\s^2^(Fo^2^)+(0.1730P)^2^+1.7111P] where P=(Fo^2^+2Fc^2^)/3'
_refine_ls_weighting_scheme calc
_refine_ls_wR_factor_gt 0.2349
_refine_ls_wR_factor_ref 0.2462
_reflns_number_gt 2335
_reflns_number_total 2754
_reflns_threshold_expression 'I > 2\s(I)'
_cod_data_source_file jo402498z_si_002.cif
_cod_data_source_block 958142
_cod_database_code 4029023

loop_
_space_group_symop_operation_xyz
'x, y, z'
'-x, y+1/2, -z+1/2'
'-x, -y, -z'
'x, -y-1/2, z-1/2'

loop_
_atom_site_type_symbol
_atom_site_label
_atom_site_fract_x
_atom_site_fract_y
_atom_site_fract_z
_atom_site_U_iso_or_equiv
_atom_site_adp_type
_atom_site_calc_flag
_atom_site_refinement_flags_adp
_atom_site_refinement_flags_posn
_atom_site_occupancy
C C1 0.0035(3) 0.8369(2) 0.0260(3) 0.0359(9) Uani d . . 1
H H1A 0.0772 0.8066 0.0678 0.054 Uiso calc U R 1
H H1B 0.0078 0.8426 -0.0433 0.054 Uiso calc U R 1
H H1C -0.0736 0.8074 0.0239 0.054 Uiso calc U R 1
C C2 0.0020(3) 0.9174(2) 0.1711(2) 0.0259(8) Uani d . . 1
C C3 0.0042(3) 0.8462(2) 0.2324(3) 0.0329(9) Uani d . . 1
H H3 0.0051 0.7938 0.2034 0.04 Uiso calc U R 1
C C4 0.0051(4) 0.8522(3) 0.3343(3) 0.0455(11) Uani d . . 1
H H4 0.0074 0.8037 0.3722 0.055 Uiso calc U R 1
C C5 0.0027(4) 0.9275(3) 0.3812(3) 0.0482(11) Uani d . . 1
H H5 0.0029 0.9307 0.4497 0.058 Uiso calc U R 1
C C6 0.0000(3) 0.9990(2) 0.3223(3) 0.0382(10) Uani d . . 1
H H6 -0.0019 1.0509 0.352 0.046 Uiso calc U R 1
C C7 0.0001(3) 0.9943(2) 0.2220(3) 0.0300(9) Uani d . . 1
H H7 -0.0011 1.0434 0.1855 0.036 Uiso calc U R 1
C C8 0.2995(3) 0.9571(2) -0.1000(3) 0.0313(9) Uani d . . 1
C C9 0.3582(4) 1.0389(2) -0.1170(3) 0.0443(10) Uani d . . 1
H H9A 0.4492 1.0305 -0.1062 0.053 Uiso calc U R 1
H H9B 0.3185 1.056 -0.1886 0.053 Uiso calc U R 1
C C10 0.3429(4) 1.1072(2) -0.0469(3) 0.0449(10) Uani d . . 1
H H10A 0.2532 1.1201 -0.0622 0.067 Uiso calc U R 1
H H10B 0.3881 1.1558 -0.0578 0.067 Uiso calc U R 1
H H10C 0.3776 1.0897 0.0242 0.067 Uiso calc U R 1
C C11 0.2466(3) 0.8138(2) -0.1446(3) 0.0399(9) Uani d . . 1
H H11A 0.2247 0.7827 -0.2092 0.048 Uiso calc U R 1
H H11B 0.1669 0.8269 -0.131 0.048 Uiso calc U R 1
C C12 0.3272(4) 0.7597(2) -0.0585(4) 0.0575(12) Uani d . . 1
H H12A 0.4065 0.7465 -0.0711 0.086 Uiso calc U R 1
H H12B 0.2814 0.7093 -0.0557 0.086 Uiso calc U R 1
H H12C 0.3454 0.7888 0.0064 0.086 Uiso calc U R 1
C C13 0.3798(4) 0.8901(3) -0.2325(3) 0.0501(11) Uani d . . 1
H H13A 0.4246 0.8374 -0.2272 0.06 Uiso calc U R 1
H H13B 0.444 0.9339 -0.215 0.06 Uiso calc U R 1
C C14 0.2960(5) 0.9018(3) -0.3418(4) 0.0691(14) Uani d . . 1
H H14A 0.2368 0.8561 -0.3619 0.104 Uiso calc U R 1
H H14B 0.3484 0.9039 -0.3868 0.104 Uiso calc U R 1
H H14C 0.2488 0.9528 -0.3474 0.104 Uiso calc U R 1
C C15 0.2985(3) 1.0460(2) 0.2551(3) 0.0308(9) Uani d . . 1
C C16 0.3561(4) 0.9648(2) 0.3039(3) 0.0449(10) Uani d . . 1
H H16A 0.4457 0.974 0.3437 0.054 Uiso calc U R 1
H H16B 0.3118 0.9471 0.3519 0.054 Uiso calc U R 1
C C17 0.3488(4) 0.8963(2) 0.2273(3) 0.0432(10) Uani d . . 1
H H17A 0.2603 0.8855 0.1887 0.065 Uiso calc U R 1
H H17B 0.3872 0.8468 0.2638 0.065 Uiso calc U R 1
H H17C 0.3942 0.9127 0.1804 0.065 Uiso calc U R 1
C C18 0.2418(3) 1.1895(2) 0.2700(3) 0.0413(10) Uani d . . 1
H H18A 0.2194 1.2208 0.323 0.05 Uiso calc U R 1
H H18B 0.1623 1.175 0.2163 0.05 Uiso calc U R 1
C C19 0.3205(4) 1.2443(2) 0.2232(4) 0.0533(11) Uani d . . 1
H H19A 0.4015 1.2566 0.2748 0.08 Uiso calc U R 1
H H19B 0.2748 1.2952 0.1993 0.08 Uiso calc U R 1
H H19C 0.3355 1.2161 0.1657 0.08 Uiso calc U R 1
C C20 0.3757(4) 1.1146(3) 0.4282(3) 0.0465(11) Uani d . . 1
H H20A 0.4207 1.1672 0.4459 0.056 Uiso calc U R 1
H H20B 0.4398 1.0706 0.4447 0.056 Uiso calc U R 1
C C21 0.2898(5) 1.1035(3) 0.4940(3) 0.0686(14) Uani d . . 1
H H21A 0.2248 1.146 0.4773 0.103 Uiso calc U R 1
H H21B 0.3399 1.1077 0.5661 0.103 Uiso calc U R 1
H H21C 0.2495 1.0498 0.4808 0.103 Uiso calc U R 1
Li Li1 0.1288(5) 1.0006(3) 0.0328(4) 0.0290(13) Uani d . . 1
N N1 0.0018(2) 0.91856(16) 0.0705(2) 0.0268(7) Uani d . . 1
N N2 0.3094(3) 0.89102(18) -0.1572(2) 0.0363(8) Uani d . . 1
N N3 0.3075(3) 1.11322(18) 0.3162(2) 0.0350(8) Uani d . . 1
O O1 0.2444(2) 0.95096(14) -0.03388(17) 0.0332(7) Uani d . . 1
O O2 0.2427(2) 1.05096(14) 0.16037(17) 0.0327(7) Uani d . . 1

loop_
_atom_site_aniso_label
_atom_site_aniso_U_11
_atom_site_aniso_U_22
_atom_site_aniso_U_33
_atom_site_aniso_U_12
_atom_site_aniso_U_13
_atom_site_aniso_U_23
C1 0.043(2) 0.030(2) 0.036(2) 0.0021(15) 0.0147(16) -0.0030(16)
C2 0.0190(17) 0.031(2) 0.026(2) -0.0009(13) 0.0051(13) 0.0011(15)
C3 0.0331(19) 0.031(2) 0.035(2) -0.0003(14) 0.0114(16) 0.0062(16)
C4 0.052(2) 0.049(3) 0.037(2) -0.0006(18) 0.0171(18) 0.013(2)
C5 0.054(3) 0.068(3) 0.025(2) 0.001(2) 0.0163(18) 0.003(2)
C6 0.036(2) 0.045(2) 0.034(2) -0.0002(16) 0.0125(17) -0.0105(18)
C7 0.0242(18) 0.028(2) 0.035(2) -0.0003(14) 0.0064(15) 0.0016(15)
C8 0.0255(18) 0.038(2) 0.029(2) 0.0018(15) 0.0068(16) 0.0023(17)
C9 0.050(2) 0.041(2) 0.047(2) -0.0051(18) 0.0217(19) 0.0039(18)
C10 0.044(2) 0.029(2) 0.051(3) -0.0078(16) -0.0007(18) 0.0007(18)
C11 0.043(2) 0.029(2) 0.050(2) -0.0025(16) 0.0187(18) -0.0076(17)
C12 0.068(3) 0.039(2) 0.060(3) 0.005(2) 0.014(2) 0.005(2)
C13 0.048(2) 0.059(3) 0.054(3) 0.0030(19) 0.031(2) -0.006(2)
C14 0.079(3) 0.091(4) 0.050(3) -0.001(3) 0.039(3) -0.007(3)
C15 0.0268(18) 0.035(2) 0.030(2) -0.0030(14) 0.0077(16) -0.0014(17)
C16 0.054(2) 0.038(2) 0.038(2) 0.0054(18) 0.0086(19) 0.0018(18)
C17 0.045(2) 0.029(2) 0.061(3) 0.0049(16) 0.0243(19) 0.0029(18)
C18 0.043(2) 0.032(2) 0.045(2) 0.0007(17) 0.0101(17) -0.0081(17)
C19 0.065(3) 0.038(2) 0.061(3) 0.0075(19) 0.026(2) 0.0039(19)
C20 0.046(2) 0.050(2) 0.033(2) 0.0016(18) -0.0024(17) -0.0135(19)
C21 0.073(3) 0.094(4) 0.035(2) 0.008(3) 0.012(2) -0.004(2)
Li1 0.033(3) 0.029(3) 0.026(3) -0.001(2) 0.010(2) -0.001(2)
N1 0.0327(16) 0.0248(16) 0.0235(16) -0.0004(11) 0.0099(12) -0.0007(12)
N2 0.0361(16) 0.0417(19) 0.0359(17) 0.0025(13) 0.0182(13) -0.0060(15)
N3 0.0361(16) 0.0359(18) 0.0285(17) 0.0039(13) 0.0037(13) -0.0033(14)
O1 0.0373(13) 0.0357(14) 0.0306(14) 0.0023(10) 0.0164(12) 0.0016(11)
O2 0.0382(13) 0.0327(14) 0.0254(15) -0.0022(10) 0.0076(11) -0.0007(10)

loop_
_atom_type_symbol
_atom_type_description
_atom_type_scat_dispersion_real
_atom_type_scat_dispersion_imag
_atom_type_scat_source
C C 0.0033 0.0016 'International Tables Vol C Tables 4.2.6.8 and 6.1.1.4'
H H 0.0000 0.0000 'International Tables Vol C Tables 4.2.6.8 and 6.1.1.4'
Li Li -0.0003 0.0001 'International Tables Vol C Tables 4.2.6.8 and 6.1.1.4'
N N 0.0061 0.0033 'International Tables Vol C Tables 4.2.6.8 and 6.1.1.4'
O O 0.0106 0.0060 'International Tables Vol C Tables 4.2.6.8 and 6.1.1.4'

loop_
_geom_angle_atom_site_label_1
_geom_angle_atom_site_label_2
_geom_angle_atom_site_label_3
_geom_angle_site_symmetry_1
_geom_angle_site_symmetry_3
_geom_angle
N1 C1 H1A . . 109.5
N1 C1 H1B . . 109.5
H1A C1 H1B . . 109.5
N1 C1 H1C . . 109.5
H1A C1 H1C . . 109.5
H1B C1 H1C . . 109.5
N1 C2 C3 . . 126.5(3)
N1 C2 C7 . . 118.7(3)
C3 C2 C7 . . 114.8(3)
C4 C3 C2 . . 121.7(3)
C4 C3 H3 . . 119.1
C2 C3 H3 . . 119.1
C5 C4 C3 . . 122.0(4)
C5 C4 H4 . . 119.0
C3 C4 H4 . . 119.0
C4 C5 C6 . . 117.5(3)
C4 C5 H5 . . 121.3
C6 C5 H5 . . 121.3
C7 C6 C5 . . 121.3(4)
C7 C6 H6 . . 119.4
C5 C6 H6 . . 119.4
C6 C7 C2 . . 122.7(3)
C6 C7 H7 . . 118.7
C2 C7 H7 . . 118.7
O1 C8 N2 . . 120.3(3)
O1 C8 C9 . . 120.7(3)
N2 C8 C9 . . 119.0(3)
C10 C9 C8 . . 113.8(3)
C10 C9 H9A . . 108.8
C8 C9 H9A . . 108.8
C10 C9 H9B . . 108.8
C8 C9 H9B . . 108.8
H9A C9 H9B . . 107.7
C9 C10 H10A . . 109.5
C9 C10 H10B . . 109.5
H10A C10 H10B . . 109.5
C9 C10 H10C . . 109.5
H10A C10 H10C . . 109.5
H10B C10 H10C . . 109.5
N2 C11 C12 . . 113.7(3)
N2 C11 H11A . . 108.8
C12 C11 H11A . . 108.8
N2 C11 H11B . . 108.8
C12 C11 H11B . . 108.8
H11A C11 H11B . . 107.7
C11 C12 H12A . . 109.5
C11 C12 H12B . . 109.5
H12A C12 H12B . . 109.5
C11 C12 H12C . . 109.5
H12A C12 H12C . . 109.5
H12B C12 H12C . . 109.5
N2 C13 C14 . . 113.6(3)
N2 C13 H13A . . 108.9
C14 C13 H13A . . 108.9
N2 C13 H13B . . 108.9
C14 C13 H13B . . 108.9
H13A C13 H13B . . 107.7
C13 C14 H14A . . 109.5
C13 C14 H14B . . 109.5
H14A C14 H14B . . 109.5
C13 C14 H14C . . 109.5
H14A C14 H14C . . 109.5
H14B C14 H14C . . 109.5
O2 C15 N3 . . 120.2(3)
O2 C15 C16 . . 120.8(3)
N3 C15 C16 . . 119.1(3)
C17 C16 C15 . . 114.1(3)
C17 C16 H16A . . 108.7
C15 C16 H16A . . 108.7
C17 C16 H16B . . 108.7
C15 C16 H16B . . 108.7
H16A C16 H16B . . 107.6
C16 C17 H17A . . 109.5
C16 C17 H17B . . 109.5
H17A C17 H17B . . 109.5
C16 C17 H17C . . 109.5
H17A C17 H17C . . 109.5
H17B C17 H17C . . 109.5
N3 C18 C19 . . 113.7(3)
N3 C18 H18A . . 108.8
C19 C18 H18A . . 108.8
N3 C18 H18B . . 108.8
C19 C18 H18B . . 108.8
H18A C18 H18B . . 107.7
C18 C19 H19A . . 109.5
C18 C19 H19B . . 109.5
H19A C19 H19B . . 109.5
C18 C19 H19C . . 109.5
H19A C19 H19C . . 109.5
H19B C19 H19C . . 109.5
N3 C20 C21 . . 113.9(3)
N3 C20 H20A . . 108.8
C21 C20 H20A . . 108.8
N3 C20 H20B . . 108.8
C21 C20 H20B . . 108.8
H20A C20 H20B . . 107.7
C20 C21 H21A . . 109.5
C20 C21 H21B . . 109.5
H21A C21 H21B . . 109.5
C20 C21 H21C . . 109.5
H21A C21 H21C . . 109.5
H21B C21 H21C . . 109.5
O1 Li1 O2 . . 104.7(3)
O1 Li1 N1 . . 115.8(3)
O2 Li1 N1 . . 109.4(3)
O1 Li1 N1 . 3_575 110.4(3)
O2 Li1 N1 . 3_575 116.2(3)
N1 Li1 N1 . 3_575 100.8(2)
O1 Li1 Li1 . 3_575 127.9(3)
O2 Li1 Li1 . 3_575 127.4(3)
N1 Li1 Li1 . 3_575 50.58(18)
N1 Li1 Li1 3_575 3_575 50.22(18)
C2 N1 C1 . . 114.1(3)
C2 N1 Li1 . . 117.5(2)
C1 N1 Li1 . . 111.9(2)
C2 N1 Li1 . 3_575 117.4(2)
C1 N1 Li1 . 3_575 112.2(2)
Li1 N1 Li1 . 3_575 79.2(2)
C8 N2 C11 . . 118.7(3)
C8 N2 C13 . . 124.8(3)
C11 N2 C13 . . 116.5(3)
C15 N3 C18 . . 118.7(3)
C15 N3 C20 . . 124.3(3)
C18 N3 C20 . . 116.9(3)
C8 O1 Li1 . . 147.7(3)
C15 O2 Li1 . . 148.9(3)

loop_
_geom_bond_atom_site_label_1
_geom_bond_atom_site_label_2
_geom_bond_site_symmetry_2
_geom_bond_distance
C1 N1 . 1.446(4)
C1 H1A . 0.96
C1 H1B . 0.96
C1 H1C . 0.96
C2 N1 . 1.364(4)
C2 C3 . 1.410(5)
C2 C7 . 1.419(5)
C3 C4 . 1.383(5)
C3 H3 . 0.93
C4 C5 . 1.370(6)
C4 H4 . 0.93
C5 C6 . 1.395(6)
C5 H5 . 0.93
C6 C7 . 1.362(5)
C6 H6 . 0.93
C7 H7 . 0.93
C8 O1 . 1.233(4)
C8 N2 . 1.340(5)
C8 C9 . 1.512(5)
C9 C10 . 1.496(5)
C9 H9A . 0.97
C9 H9B . 0.97
C10 H10A . 0.96
C10 H10B . 0.96
C10 H10C . 0.96
C11 N2 . 1.456(5)
C11 C12 . 1.497(6)
C11 H11A . 0.97
C11 H11B . 0.97
C12 H12A . 0.96
C12 H12B . 0.96
C12 H12C . 0.96
C13 N2 . 1.461(5)
C13 C14 . 1.488(6)
C13 H13A . 0.97
C13 H13B . 0.97
C14 H14A . 0.96
C14 H14B . 0.96
C14 H14C . 0.96
C15 O2 . 1.238(4)
C15 N3 . 1.346(4)
C15 C16 . 1.507(5)
C16 C17 . 1.498(5)
C16 H16A . 0.97
C16 H16B . 0.97
C17 H17A . 0.96
C17 H17B . 0.96
C17 H17C . 0.96
C18 N3 . 1.459(5)
C18 C19 . 1.506(6)
C18 H18A . 0.97
C18 H18B . 0.97
C19 H19A . 0.96
C19 H19B . 0.96
C19 H19C . 0.96
C20 N3 . 1.466(5)
C20 C21 . 1.497(6)
C20 H20A . 0.97
C20 H20B . 0.97
C21 H21A . 0.96
C21 H21B . 0.96
C21 H21C . 0.96
Li1 O1 . 1.945(6)
Li1 O2 . 1.958(5)
Li1 N1 . 2.093(6)
Li1 N1 3_575 2.104(6)
Li1 Li1 3_575 2.675(10)
N1 Li1 3_575 2.104(6)

loop_
_geom_torsion_atom_site_label_1
_geom_torsion_atom_site_label_2
_geom_torsion_atom_site_label_3
_geom_torsion_atom_site_label_4
_geom_torsion_site_symmetry_4
_geom_torsion
N1 C2 C3 C4 . 179.6(3)
C7 C2 C3 C4 . -0.3(5)
C2 C3 C4 C5 . 0.6(6)
C3 C4 C5 C6 . -0.3(6)
C4 C5 C6 C7 . -0.2(5)
C5 C6 C7 C2 . 0.4(5)
N1 C2 C7 C6 . 179.9(3)
C3 C2 C7 C6 . -0.2(5)
O1 C8 C9 C10 . 0.4(5)
N2 C8 C9 C10 . -178.8(3)
O2 C15 C16 C17 . 4.9(5)
N3 C15 C16 C17 . -175.6(3)
C3 C2 N1 C1 . 0.3(4)
C7 C2 N1 C1 . -179.8(3)
C3 C2 N1 Li1 . -133.6(3)
C7 C2 N1 Li1 . 46.3(4)
C3 C2 N1 Li1 3_575 134.6(3)
C7 C2 N1 Li1 3_575 -45.5(4)
O1 C8 N2 C11 . 4.1(5)
C9 C8 N2 C11 . -176.7(3)
O1 C8 N2 C13 . -175.7(3)
C9 C8 N2 C13 . 3.5(5)
C12 C11 N2 C8 . -86.5(4)
C12 C11 N2 C13 . 93.3(4)
C14 C13 N2 C8 . -98.5(5)
C14 C13 N2 C11 . 81.7(4)
O2 C15 N3 C18 . 4.8(5)
C16 C15 N3 C18 . -174.6(3)
O2 C15 N3 C20 . -177.5(3)
C16 C15 N3 C20 . 3.1(5)
C19 C18 N3 C15 . -86.9(4)
C19 C18 N3 C20 . 95.2(4)
C21 C20 N3 C15 . -98.0(4)
C21 C20 N3 C18 . 79.7(4)
N2 C8 O1 Li1 . -139.7(4)
C9 C8 O1 Li1 . 41.0(6)
N3 C15 O2 Li1 . -141.0(4)
C16 C15 O2 Li1 . 38.5(7)
